data_7700133
loop_
_publ_author_name
'Goto, Yutaro'
'Watanabe, Yutaka'
'Noboriguchi, Aoki'
'Yoshida, Jun'
'Mori, Shigeki'
'Sato, Hisako'

_publ_section_title
;
 Chiral tectonics toward square planar tetranuclear Pd(ii) complexes:
 propagation of axial chirality through a long molecular axis.
;
_journal_issue 27
_journal_name_full 'Dalton transactions (Cambridge, England : 2003)'
_journal_page_first 10138
_journal_page_last 10144
_journal_paper_doi 10.1039/c9dt01913h
_journal_volume 48
_journal_year 2019
_chemical_formula_moiety 'C64 H66 O16 Pd4, 2(C7 H8)'
_chemical_formula_sum 'C78 H82 O16 Pd4'
_chemical_formula_weight 1701.03
_space_group_crystal_system triclinic
_space_group_IT_number 2
_space_group_name_Hall '-P 1'
_space_group_name_H-M_alt 'P -1'
_symmetry_space_group_name_Hall '-P 1'
_symmetry_space_group_name_H-M 'P -1'
_atom_sites_solution_hydrogens geom
_atom_sites_solution_primary direct
_atom_sites_solution_secondary difmap
_audit_creation_method SHELXL-2018/3
_audit_update_record
;
2019-04-15 deposited with the CCDC.    2019-05-30 downloaded from the CCDC.
;
_cell_angle_alpha 104.707(2)
_cell_angle_beta 100.001(2)
_cell_angle_gamma 108.914(2)
_cell_formula_units_Z 2
_cell_length_a 13.9277(3)
_cell_length_b 14.8370(3)
_cell_length_c 19.9949(4)
_cell_measurement_reflns_used 27569
_cell_measurement_temperature 100(2)
_cell_measurement_theta_max 31.23
_cell_measurement_theta_min 1.74
_cell_volume 3629.76(16)
_computing_cell_refinement 'CrysAlisPro 1.171.39.46 (Rigaku OD, 2018)'
_computing_data_collection 'CrystalClear (Rigaku Inc., 2008)'
_computing_data_reduction 'CrysAlisPro 1.171.39.46 (Rigaku OD, 2018)'
_computing_molecular_graphics 'CrystalStructure 4.3.1 (Rigaku, 2018)'
_computing_publication_material 'CrystalStructure 4.3.1 (Rigaku, 2018)'
_computing_structure_refinement 'SHELXL-2018/3 (Sheldrick, 2018)'
_computing_structure_solution 'SHELXT 2018/2 (Sheldrick, 2018)'
_diffrn_ambient_temperature 100(2)
_diffrn_detector_area_resol_mean 7.111
_diffrn_measured_fraction_theta_full 1.000
_diffrn_measured_fraction_theta_max 0.999
_diffrn_measurement_device_type 'Rigaku Varimax with Saturn'
_diffrn_measurement_method '\w scans'
_diffrn_radiation_type MoK\a
_diffrn_radiation_wavelength 0.71073
_diffrn_reflns_av_R_equivalents 0.0632
_diffrn_reflns_av_unetI/netI 0.0696
_diffrn_reflns_Laue_measured_fraction_full 1.000
_diffrn_reflns_Laue_measured_fraction_max 0.999
_diffrn_reflns_limit_h_max 18
_diffrn_reflns_limit_h_min -18
_diffrn_reflns_limit_k_max 19
_diffrn_reflns_limit_k_min -19
_diffrn_reflns_limit_l_max 26
_diffrn_reflns_limit_l_min -26
_diffrn_reflns_number 62108
_diffrn_reflns_point_group_measured_fraction_full 1.000
_diffrn_reflns_point_group_measured_fraction_max 0.999
_diffrn_reflns_theta_full 25.242
_diffrn_reflns_theta_max 27.999
_diffrn_reflns_theta_min 1.675
_diffrn_source 'rotating anode X-ray generator'
_exptl_absorpt_coefficient_mu 1.042
_exptl_absorpt_correction_T_max 0.990
_exptl_absorpt_correction_T_min 0.895
_exptl_absorpt_correction_type multi-scan
_exptl_absorpt_process_details
;
CrysAlisPro 1.171.39.46 (Rigaku Oxford Diffraction, 2018)
Empirical absorption correction using spherical harmonics,
 implemented in SCALE3 ABSPACK scaling algorithm.
;
_exptl_crystal_colour yellow
_exptl_crystal_density_diffrn 1.556
_exptl_crystal_density_method 'not measured'
_exptl_crystal_description plate
_exptl_crystal_F_000 1724
_exptl_crystal_size_max 0.270
_exptl_crystal_size_mid 0.150
_exptl_crystal_size_min 0.010
_refine_diff_density_max 1.214
_refine_diff_density_min -0.769
_refine_diff_density_rms 0.116
_refine_ls_extinction_method none
_refine_ls_goodness_of_fit_ref 1.025
_refine_ls_hydrogen_treatment constr
_refine_ls_matrix_type full
_refine_ls_number_parameters 1016
_refine_ls_number_reflns 17525
_refine_ls_number_restraints 671
_refine_ls_restrained_S_all 1.013
_refine_ls_R_factor_all 0.0829
_refine_ls_R_factor_gt 0.0499
_refine_ls_shift/su_max 0.002
_refine_ls_shift/su_mean 0.000
_refine_ls_structure_factor_coef Fsqd
_refine_ls_weighting_details 'w=1/[\s^2^(Fo^2^)+(0.0365P)^2^+4.6901P] where P=(Fo^2^+2Fc^2^)/3'
_refine_ls_weighting_scheme calc
_refine_ls_wR_factor_gt 0.0923
_refine_ls_wR_factor_ref 0.1026
_reflns_Friedel_coverage 0.000
_reflns_number_gt 12506
_reflns_number_total 17525
_reflns_threshold_expression 'I > 2\s(I)'
_cod_data_source_file c9dt01913h2.cif
_cod_data_source_block shelxl
_cod_depositor_comments 'Adding full bibliography for 7700133--7700134.cif.'
_cod_original_cell_volume 3629.76(14)
_cod_database_code 7700133
_shelx_shelxl_version_number 2018/3
_shelx_space_group_comment
;
The symmetry employed for this shelxl refinement is uniquely defined
by the following loop, which should always be used as a source of
symmetry information in preference to the above space-group names.
They are only intended as comments.
;
_shelx_estimated_absorpt_t_min 0.766
_shelx_estimated_absorpt_t_max 0.990

loop_
_space_group_symop_operation_xyz
'x, y, z'
'-x, -y, -z'

loop_
_atom_site_label
_atom_site_type_symbol
_atom_site_fract_x
_atom_site_fract_y
_atom_site_fract_z
_atom_site_U_iso_or_equiv
_atom_site_adp_type
_atom_site_occupancy
_atom_site_site_symmetry_order
_atom_site_calc_flag
_atom_site_refinement_flags_posn
_atom_site_refinement_flags_adp
_atom_site_refinement_flags_occupancy
_atom_site_disorder_assembly
_atom_site_disorder_group
Pd1 Pd 1.40448(2) 1.03715(2) 0.95860(2) 0.01935(8) Uani 1 1 d . . . . .
Pd2 Pd 0.98698(3) 0.74476(2) 0.56849(2) 0.03170(10) Uani 1 1 d . . . . .
Pd3 Pd 0.51980(2) 0.47904(2) 0.19494(2) 0.02155(8) Uani 1 1 d . . . . .
Pd4 Pd 0.00895(2) 0.26177(2) -0.14500(2) 0.02169(8) Uani 1 1 d . . . . .
O1 O 1.5348(2) 1.16039(19) 0.99536(13) 0.0220(6) Uani 1 1 d . . . . .
O2 O 1.3869(2) 1.0398(2) 1.05454(14) 0.0256(6) Uani 1 1 d . . . . .
O3 O 1.4167(2) 1.0387(2) 0.86250(14) 0.0322(7) Uani 1 1 d . . . . .
O4 O 1.2743(2) 0.9134(2) 0.92005(15) 0.0267(7) Uani 1 1 d . . . . .
O5 O 1.0068(3) 0.8566(2) 0.65465(16) 0.0394(8) Uani 1 1 d . . . . .
O6 O 1.1171(2) 0.7280(2) 0.60960(16) 0.0375(8) Uani 1 1 d . . . . .
O7 O 0.8550(2) 0.7585(2) 0.53069(15) 0.0336(7) Uani 1 1 d . . . . .
O8 O 0.9648(2) 0.6353(2) 0.48022(15) 0.0324(7) Uani 1 1 d . . . . .
O9 O 0.6533(2) 0.60031(19) 0.22980(13) 0.0194(6) Uani 1 1 d . . . . .
O10 O 0.5524(2) 0.4403(2) 0.28054(15) 0.0336(8) Uani 1 1 d . . . . .
O11 O 0.4842(2) 0.51682(19) 0.10912(13) 0.0207(6) Uani 1 1 d . . . . .
O12 O 0.3893(2) 0.3578(2) 0.16297(17) 0.0426(9) Uani 1 1 d . . . . .
O13 O 0.0432(2) 0.3408(2) -0.04303(14) 0.0287(7) Uani 1 1 d . . . . .
O14 O 0.1404(2) 0.2373(2) -0.13303(14) 0.0254(6) Uani 1 1 d . . . . .
O15 O -0.1226(2) 0.2866(2) -0.15368(15) 0.0279(7) Uani 1 1 d . . . . .
O16 O -0.0262(2) 0.1864(2) -0.24951(13) 0.0226(6) Uani 1 1 d . . . . .
C1 C 1.5758(3) 1.2132(3) 1.0624(2) 0.0213(9) Uani 1 1 d . . . . .
C2 C 1.5341(3) 1.1951(3) 1.1182(2) 0.0251(9) Uani 1 1 d . . . . .
H2 H 1.569696 1.243986 1.164740 0.030 Uiso 1 1 calc R U . A 1
C4 C 1.6775(3) 1.2989(3) 1.0773(2) 0.0190(8) Uani 1 1 d . . . . .
C5 C 1.7114(3) 1.3890(3) 1.1347(2) 0.0235(9) Uani 1 1 d . . . . .
H5 H 1.669978 1.397100 1.167066 0.028 Uiso 1 1 calc R U . . .
C6 C 1.8058(3) 1.4663(3) 1.1438(2) 0.0310(11) Uani 1 1 d . . . . .
H6 H 1.828259 1.527945 1.182468 0.037 Uiso 1 1 calc R U . . .
C7 C 1.8681(3) 1.4559(3) 1.0982(2) 0.0296(10) Uani 1 1 d . . . . .
H7 H 1.932747 1.509928 1.105346 0.035 Uiso 1 1 calc R U . . .
C8 C 1.8356(3) 1.3660(3) 1.0416(2) 0.0270(9) Uani 1 1 d . . . . .
H8 H 1.878267 1.357734 1.010060 0.032 Uiso 1 1 calc R U . . .
C9 C 1.7410(3) 1.2888(3) 1.0316(2) 0.0228(9) Uani 1 1 d . . . . .
H9 H 1.718723 1.227561 0.992658 0.027 Uiso 1 1 calc R U . . .
C3 C 1.4452(3) 1.1125(3) 1.1128(2) 0.0248(9) Uani 0.600(13) 1 d D . P B 1
C10 C 1.4206(7) 1.1027(7) 1.1811(5) 0.027(2) Uani 0.600(13) 1 d D U P B 1
C11 C 1.4360(10) 1.1870(8) 1.2375(6) 0.030(3) Uani 0.600(13) 1 d D U P B 1
H11 H 1.468046 1.252867 1.235316 0.035 Uiso 0.600(13) 1 calc R U P B 1
C12 C 1.4041(8) 1.1736(6) 1.2967(5) 0.036(2) Uani 0.600(13) 1 d D U P B 1
H12 H 1.410937 1.230966 1.334574 0.043 Uiso 0.600(13) 1 calc R U P B 1
C13 C 1.3630(10) 1.0802(6) 1.3024(5) 0.050(3) Uani 0.600(13) 1 d D U P B 1
H13 H 1.340587 1.072695 1.343565 0.060 Uiso 0.600(13) 1 calc R U P B 1
C14 C 1.3540(10) 0.9960(6) 1.2481(5) 0.051(3) Uani 0.600(13) 1 d D U P B 1
H14 H 1.328071 0.930924 1.252693 0.061 Uiso 0.600(13) 1 calc R U P B 1
C15 C 1.3828(9) 1.0077(6) 1.1874(5) 0.038(2) Uani 0.600(13) 1 d D U P B 1
H15 H 1.376794 0.950336 1.149833 0.046 Uiso 0.600(13) 1 calc R U P B 1
C103 C 1.4452(3) 1.1125(3) 1.1128(2) 0.0248(9) Uani 0.400(13) 1 d D . P B 2
C110 C 1.3911(10) 1.1012(11) 1.1711(7) 0.033(4) Uani 0.400(13) 1 d D U P B 2
C111 C 1.4067(17) 1.1830(13) 1.2295(9) 0.042(5) Uani 0.400(13) 1 d D U P B 2
H111 H 1.453478 1.248618 1.234253 0.050 Uiso 0.400(13) 1 calc R U P B 2
C112 C 1.3548(16) 1.1696(11) 1.2808(9) 0.055(5) Uani 0.400(13) 1 d D U P B 2
H112 H 1.364317 1.227043 1.319687 0.066 Uiso 0.400(13) 1 calc R U P B 2
C113 C 1.2906(16) 1.0774(10) 1.2779(8) 0.061(5) Uani 0.400(13) 1 d D U P B 2
H113 H 1.258399 1.069644 1.315336 0.073 Uiso 0.400(13) 1 calc R U P B 2
C114 C 1.2727(14) 0.9949(9) 1.2198(7) 0.054(5) Uani 0.400(13) 1 d D U P B 2
H114 H 1.226279 0.929761 1.216289 0.065 Uiso 0.400(13) 1 calc R U P B 2
C115 C 1.3218(13) 1.0064(9) 1.1667(7) 0.038(3) Uani 0.400(13) 1 d D U P B 2
H115 H 1.308339 0.948936 1.126587 0.045 Uiso 0.400(13) 1 calc R U P B 2
C16 C 1.3659(4) 1.0134(3) 0.7404(2) 0.0466(14) Uani 1 1 d . . . . .
H16A H 1.352787 0.952201 0.700799 0.056 Uiso 1 1 calc R U . . .
H16B H 1.440153 1.059215 0.753297 0.056 Uiso 1 1 calc R U . . .
H16C H 1.320315 1.046996 0.725161 0.056 Uiso 1 1 calc R U . . .
C17 C 1.3422(4) 0.9853(3) 0.8043(2) 0.0329(11) Uani 1 1 d . . . . .
C18 C 1.2466(4) 0.9076(3) 0.7972(2) 0.0316(11) Uani 1 1 d . . . . .
C19 C 1.2214(3) 0.8737(3) 0.8538(2) 0.0302(10) Uani 1 1 d . . . . .
C20 C 1.1226(4) 0.7822(3) 0.8391(3) 0.0433(13) Uani 1 1 d . . . . .
H20A H 1.110905 0.775655 0.884921 0.052 Uiso 1 1 calc R U . . .
H20B H 1.130705 0.721633 0.811482 0.052 Uiso 1 1 calc R U . . .
H20C H 1.062046 0.789720 0.811525 0.052 Uiso 1 1 calc R U . . .
C21 C 1.0775(4) 0.9754(4) 0.7696(2) 0.0453(14) Uani 1 1 d . . . . .
H21A H 1.059989 0.951721 0.809164 0.054 Uiso 1 1 calc R U . . .
H21B H 1.022599 0.996357 0.749125 0.054 Uiso 1 1 calc R U . . .
H21C H 1.145796 1.032830 0.787902 0.054 Uiso 1 1 calc R U . . .
C22 C 1.0839(4) 0.8913(3) 0.7123(2) 0.0381(12) Uani 1 1 d . . . . .
C23 C 1.1666(4) 0.8571(3) 0.7242(2) 0.0332(11) Uani 1 1 d . . . . .
C24 C 1.1776(4) 0.7789(3) 0.6733(2) 0.0388(12) Uani 1 1 d . . . . .
C25 C 1.2665(4) 0.7460(4) 0.6932(3) 0.0469(14) Uani 1 1 d . . . . .
H25A H 1.264527 0.692895 0.651525 0.056 Uiso 1 1 calc R U . . .
H25B H 1.258895 0.719852 0.733116 0.056 Uiso 1 1 calc R U . . .
H25C H 1.334045 0.803815 0.707837 0.056 Uiso 1 1 calc R U . . .
C26 C 0.6637(4) 0.7648(4) 0.5269(2) 0.0465(13) Uani 1 1 d . . . . .
H26A H 0.722209 0.824484 0.562117 0.056 Uiso 1 1 calc R U . . .
H26B H 0.648669 0.709012 0.546465 0.056 Uiso 1 1 calc R U . . .
H26C H 0.600684 0.780470 0.516883 0.056 Uiso 1 1 calc R U . . .
C27 C 0.6940(3) 0.7342(3) 0.4578(2) 0.0301(10) Uani 1 1 d . . . . .
H27A H 0.633430 0.675846 0.421673 0.036 Uiso 1 1 calc R U . . .
H27B H 0.709402 0.790894 0.438402 0.036 Uiso 1 1 calc R U . . .
C28 C 0.7896(3) 0.7062(3) 0.4690(2) 0.0261(9) Uani 1 1 d . . . . .
C29 C 0.8010(3) 0.6317(3) 0.4147(2) 0.0242(9) Uani 1 1 d . . . . .
C30 C 0.8865(3) 0.6013(3) 0.4239(2) 0.0277(10) Uani 1 1 d . . . . .
C31 C 0.8953(4) 0.5205(3) 0.3642(2) 0.0346(11) Uani 1 1 d . . . . .
H31A H 0.914252 0.472264 0.384558 0.042 Uiso 1 1 calc R U . . .
H31B H 0.825635 0.482710 0.327844 0.042 Uiso 1 1 calc R U . . .
C32 C 0.9764(4) 0.5634(4) 0.3281(3) 0.0482(14) Uani 1 1 d . . . . .
H32A H 1.045668 0.600560 0.363838 0.058 Uiso 1 1 calc R U . . .
H32B H 0.956652 0.609290 0.306319 0.058 Uiso 1 1 calc R U . . .
H32C H 0.979905 0.508269 0.290605 0.058 Uiso 1 1 calc R U . . .
C33 C 0.7822(4) 0.8122(3) 0.2976(2) 0.0331(11) Uani 1 1 d . . . . .
H33A H 0.743458 0.824867 0.333003 0.040 Uiso 1 1 calc R U . . .
H33B H 0.736939 0.795171 0.249125 0.040 Uiso 1 1 calc R U . . .
H33C H 0.845635 0.872826 0.307775 0.040 Uiso 1 1 calc R U . . .
C34 C 0.8143(3) 0.7248(3) 0.3019(2) 0.0267(10) Uani 1 1 d . . . . .
H34A H 0.851368 0.711045 0.264915 0.032 Uiso 1 1 calc R U . . .
H34B H 0.864465 0.744609 0.349673 0.032 Uiso 1 1 calc R U . . .
C35 C 0.7217(3) 0.6296(3) 0.2908(2) 0.0210(9) Uani 1 1 d . . . . .
C36 C 0.7162(3) 0.5828(3) 0.3441(2) 0.0219(9) Uani 1 1 d . . . . .
C37 C 0.6327(3) 0.4917(3) 0.3356(2) 0.0250(9) Uani 1 1 d . . . . .
C38 C 0.6300(4) 0.4433(4) 0.3928(3) 0.0400(12) Uani 1 1 d . . . . .
H38A H 0.606052 0.369312 0.369903 0.048 Uiso 1 1 calc R U . . .
H38B H 0.702525 0.468275 0.424943 0.048 Uiso 1 1 calc R U . . .
C39 C 0.5609(6) 0.4637(5) 0.4356(4) 0.075(2) Uani 1 1 d . . . . .
H39A H 0.489746 0.442316 0.403910 0.090 Uiso 1 1 calc R U . . .
H39B H 0.588099 0.536319 0.462176 0.090 Uiso 1 1 calc R U . . .
H39C H 0.558039 0.426435 0.469747 0.090 Uiso 1 1 calc R U . . .
C40 C 0.3825(3) 0.5224(3) 0.0058(2) 0.0236(9) Uani 1 1 d . . . . .
H40A H 0.370601 0.476093 -0.042267 0.028 Uiso 1 1 calc R U . . .
H40B H 0.446593 0.582850 0.017133 0.028 Uiso 1 1 calc R U . . .
H40C H 0.321823 0.541919 0.007035 0.028 Uiso 1 1 calc R U . . .
C41 C 0.3954(3) 0.4709(3) 0.0604(2) 0.0203(8) Uani 1 1 d . . . . .
C42 C 0.3134(3) 0.3811(3) 0.0551(2) 0.0244(9) Uani 1 1 d . . . . .
C43 C 0.3159(4) 0.3305(3) 0.1047(3) 0.0409(13) Uani 1 1 d . . . . .
C44 C 0.2275(5) 0.2316(4) 0.0928(3) 0.082(2) Uani 1 1 d . . . . .
H44A H 0.238731 0.211081 0.135467 0.098 Uiso 1 1 calc R U . . .
H44B H 0.226549 0.179748 0.050789 0.098 Uiso 1 1 calc R U . . .
H44C H 0.159863 0.239815 0.084531 0.098 Uiso 1 1 calc R U . . .
C45 C 0.1410(4) 0.4396(4) 0.0750(2) 0.0437(13) Uani 1 1 d . . . . .
H45A H 0.147153 0.407278 0.111737 0.052 Uiso 1 1 calc R U . . .
H45B H 0.077637 0.455454 0.071642 0.052 Uiso 1 1 calc R U . . .
H45C H 0.203607 0.502005 0.088249 0.052 Uiso 1 1 calc R U . . .
C46 C 0.1325(3) 0.3687(3) 0.0031(2) 0.0273(10) Uani 1 1 d . . . . .
C47 C 0.2160(3) 0.3400(3) -0.0077(2) 0.0245(9) Uani 1 1 d . . . . .
C48 C 0.2145(3) 0.2750(3) -0.0736(2) 0.0251(9) Uani 1 1 d . . . . .
C49 C 0.3075(4) 0.2459(4) -0.0797(3) 0.0410(13) Uani 1 1 d . . . . .
H49A H 0.364039 0.301552 -0.084719 0.049 Uiso 1 1 calc R U . . .
H49B H 0.285632 0.185451 -0.121959 0.049 Uiso 1 1 calc R U . . .
H49C H 0.333381 0.231736 -0.036254 0.049 Uiso 1 1 calc R U . . .
C50 C -0.1878(3) 0.2671(3) -0.2138(2) 0.0238(9) Uani 1 1 d . . . . .
C51 C -0.1765(3) 0.2269(3) -0.2818(2) 0.0250(9) Uani 1 1 d . . . . .
H51 H -0.224480 0.226548 -0.321971 0.030 Uiso 1 1 calc R U . . .
C52 C -0.1014(3) 0.1873(3) -0.2961(2) 0.0220(9) Uani 1 1 d . . . . .
C53 C -0.2872(3) 0.2808(3) -0.2088(2) 0.0259(10) Uani 1 1 d . . . . .
C54 C -0.3432(4) 0.3085(4) -0.2585(2) 0.0371(11) Uani 1 1 d . . . . .
H54 H -0.316026 0.323359 -0.296586 0.045 Uiso 1 1 calc R U . . .
C55 C -0.4385(4) 0.3147(4) -0.2531(3) 0.0423(13) Uani 1 1 d . . . . .
H55 H -0.475473 0.335730 -0.286701 0.051 Uiso 1 1 calc R U . . .
C56 C -0.4806(4) 0.2907(3) -0.1994(3) 0.0356(11) Uani 1 1 d . . . . .
H56 H -0.547193 0.293141 -0.196793 0.043 Uiso 1 1 calc R U . . .
C57 C -0.4252(3) 0.2628(3) -0.1492(2) 0.0332(11) Uani 1 1 d . . . . .
H57 H -0.453248 0.246065 -0.111894 0.040 Uiso 1 1 calc R U . . .
C58 C -0.3289(3) 0.2598(3) -0.1541(2) 0.0286(10) Uani 1 1 d . . . . .
H58 H -0.289960 0.242739 -0.118884 0.034 Uiso 1 1 calc R U . . .
C59 C -0.1116(3) 0.1338(3) -0.3725(2) 0.0216(9) Uani 1 1 d . . . . .
C60 C -0.1464(4) 0.1675(3) -0.4274(2) 0.0289(10) Uani 1 1 d . . . . .
H60 H -0.163678 0.225399 -0.416202 0.035 Uiso 1 1 calc R U . . .
C61 C -0.1559(4) 0.1168(4) -0.4980(2) 0.0399(12) Uani 1 1 d . . . . .
H61 H -0.179078 0.140343 -0.535220 0.048 Uiso 1 1 calc R U . . .
C62 C -0.1319(4) 0.0329(4) -0.5144(2) 0.0404(12) Uani 1 1 d . . . . .
H62 H -0.138291 -0.001742 -0.563027 0.048 Uiso 1 1 calc R U . . .
C63 C -0.0984(4) -0.0016(3) -0.4604(2) 0.0339(11) Uani 1 1 d . . . . .
H63 H -0.083551 -0.060883 -0.472268 0.041 Uiso 1 1 calc R U . . .
C64 C -0.0862(3) 0.0491(3) -0.3895(2) 0.0282(10) Uani 1 1 d . . . . .
H64 H -0.060689 0.026296 -0.352467 0.034 Uiso 1 1 calc R U . . .
C65 C -0.2516(7) 0.5123(7) -0.3803(4) 0.092(2) Uani 1 1 d D U . . .
C66 C -0.3406(7) 0.4358(8) -0.3846(5) 0.113(3) Uani 1 1 d D U . . .
H66 H -0.383492 0.449725 -0.354556 0.136 Uiso 1 1 calc R U . . .
C67 C -0.3705(8) 0.3418(8) -0.4292(6) 0.122(3) Uani 1 1 d D U . . .
H67 H -0.433703 0.292058 -0.428822 0.146 Uiso 1 1 calc R U . . .
C68 C -0.3167(8) 0.3128(8) -0.4749(5) 0.118(3) Uani 1 1 d D U . . .
H68 H -0.342231 0.245560 -0.507271 0.141 Uiso 1 1 calc R U . . .
C69 C -0.2190(7) 0.3884(7) -0.4721(4) 0.103(3) Uani 1 1 d D U . . .
H69 H -0.175829 0.372188 -0.501158 0.123 Uiso 1 1 calc R U . . .
C70 C -0.1882(6) 0.4907(7) -0.4233(4) 0.093(2) Uani 1 1 d D U . . .
H70 H -0.124741 0.542630 -0.420956 0.112 Uiso 1 1 calc R U . . .
C71 C -0.2235(10) 0.6171(7) -0.3259(6) 0.181(5) Uani 1 1 d D U . . .
H71A H -0.155867 0.637028 -0.290386 0.217 Uiso 1 1 calc R U . . .
H71B H -0.278926 0.614878 -0.301396 0.217 Uiso 1 1 calc R U . . .
H71C H -0.217809 0.666278 -0.351275 0.217 Uiso 1 1 calc R U . . .
C72 C 1.0534(10) 0.9538(13) 1.0264(8) 0.039(3) Uani 0.5 1 d D U P C -3
C73 C 1.0575(10) 0.9913(12) 0.9705(8) 0.044(3) Uani 0.5 1 d D U P C -3
H73 H 1.108975 0.987613 0.945537 0.053 Uiso 0.5 1 calc R U P C -3
C74 C 0.9875(12) 1.0348(13) 0.9496(9) 0.053(4) Uani 0.5 1 d D U P C -3
H74 H 0.993275 1.059831 0.910536 0.064 Uiso 0.5 1 calc R U P C -3
C75 C 0.9107(13) 1.0432(14) 0.9825(10) 0.061(4) Uani 0.5 1 d D U P C -3
H75 H 0.865295 1.075156 0.968531 0.073 Uiso 0.5 1 calc R U P C -3
C76 C 0.9035(11) 1.0015(14) 1.0382(9) 0.056(4) Uani 0.5 1 d D U P C -3
H76 H 0.849641 1.002472 1.061435 0.068 Uiso 0.5 1 calc R U P C -3
C77 C 0.9756(10) 0.9579(13) 1.0606(8) 0.043(3) Uani 0.5 1 d D U P C -3
H77 H 0.970179 0.931525 1.099026 0.052 Uiso 0.5 1 calc R U P C -3
C78 C 1.1262(8) 0.9069(8) 1.0508(6) 0.045(2) Uani 0.5 1 d D U P C -3
H78A H 1.090533 0.833182 1.030590 0.068 Uiso 0.5 1 calc R U P C -3
H78B H 1.146487 0.927784 1.103528 0.068 Uiso 0.5 1 calc R U P C -3
H78C H 1.189565 0.928836 1.034443 0.068 Uiso 0.5 1 calc R U P C -3
C79 C -0.5297(10) 0.0264(9) -0.4726(6) 0.057(3) Uani 0.5 1 d D U P D -4
C80 C -0.4406(16) 0.010(2) -0.4510(10) 0.065(4) Uani 0.5 1 d D U P D -4
H80 H -0.408354 0.026064 -0.401257 0.078 Uiso 0.5 1 calc R U P D -4
C81 C -0.3978(10) -0.0306(9) -0.5019(7) 0.064(3) Uani 0.5 1 d D U P D -4
H81 H -0.331581 -0.035116 -0.486490 0.077 Uiso 0.5 1 calc R U P D -4
C82 C -0.4463(17) -0.064(2) -0.5725(9) 0.068(4) Uani 0.5 1 d D U P D -4
H82 H -0.417285 -0.097422 -0.605567 0.081 Uiso 0.5 1 calc R U P D -4
C83 C -0.5394(9) -0.0502(9) -0.5990(7) 0.068(3) Uani 0.5 1 d D U P D -4
H83 H -0.570622 -0.066124 -0.648835 0.082 Uiso 0.5 1 calc R U P D -4
C84 C -0.5833(14) -0.010(2) -0.5439(8) 0.056(4) Uani 0.5 1 d D U P D -4
H84 H -0.651661 -0.009072 -0.557619 0.068 Uiso 0.5 1 calc R U P D -4
C85 C -0.566(2) 0.079(3) -0.4136(9) 0.083(6) Uani 0.5 1 d D U P D -4
H85A H -0.637898 0.037099 -0.416845 0.124 Uiso 0.5 1 calc R U P D -4
H85B H -0.563632 0.143961 -0.418537 0.124 Uiso 0.5 1 calc R U P D -4
H85C H -0.518488 0.091818 -0.366772 0.124 Uiso 0.5 1 calc R U P D -4

loop_
_atom_site_aniso_label
_atom_site_aniso_U_11
_atom_site_aniso_U_22
_atom_site_aniso_U_33
_atom_site_aniso_U_23
_atom_site_aniso_U_13
_atom_site_aniso_U_12
Pd1 0.01804(16) 0.01883(15) 0.01352(15) 0.00307(12) -0.00324(12) 0.00327(13)
Pd2 0.0358(2) 0.02341(18) 0.01937(17) -0.00033(13) -0.01559(14) 0.00850(15)
Pd3 0.01939(16) 0.01803(16) 0.01658(16) 0.00295(12) -0.00754(12) 0.00256(13)
Pd4 0.01604(16) 0.02504(17) 0.01446(15) 0.00112(12) -0.00355(12) 0.00425(13)
O1 0.0212(15) 0.0232(15) 0.0132(14) 0.0026(11) -0.0013(11) 0.0040(12)
O2 0.0309(17) 0.0218(15) 0.0195(15) 0.0043(12) 0.0067(13) 0.0065(13)
O3 0.0394(19) 0.0248(16) 0.0116(14) 0.0012(12) -0.0026(13) -0.0047(14)
O4 0.0210(15) 0.0247(15) 0.0226(15) 0.0095(12) -0.0071(12) -0.0003(12)
O5 0.050(2) 0.0317(17) 0.0218(16) -0.0011(13) -0.0155(15) 0.0185(16)
O6 0.0395(19) 0.0236(16) 0.0281(17) -0.0015(13) -0.0218(14) 0.0094(14)
O7 0.0387(19) 0.0318(17) 0.0185(16) -0.0002(13) -0.0089(13) 0.0140(15)
O8 0.0311(17) 0.0260(16) 0.0236(16) -0.0030(12) -0.0139(13) 0.0103(14)
O9 0.0154(14) 0.0204(14) 0.0144(14) 0.0035(11) -0.0042(11) 0.0029(11)
O10 0.0306(18) 0.0273(16) 0.0278(17) 0.0143(13) -0.0129(14) -0.0008(14)
O11 0.0189(14) 0.0218(14) 0.0138(13) 0.0019(11) -0.0029(11) 0.0052(12)
O12 0.0326(19) 0.0310(17) 0.0361(19) 0.0168(15) -0.0195(15) -0.0123(14)
O13 0.0171(15) 0.0410(18) 0.0155(15) -0.0004(13) -0.0026(12) 0.0067(13)
O14 0.0200(15) 0.0294(16) 0.0187(15) 0.0015(12) -0.0036(12) 0.0091(13)
O15 0.0213(16) 0.0331(17) 0.0197(15) -0.0013(12) -0.0024(12) 0.0104(13)
O16 0.0209(15) 0.0281(15) 0.0119(13) 0.0033(11) -0.0044(11) 0.0080(12)
C1 0.022(2) 0.024(2) 0.016(2) 0.0019(16) -0.0019(16) 0.0134(18)
C2 0.036(3) 0.019(2) 0.0117(19) 0.0006(16) -0.0019(18) 0.0082(19)
C4 0.016(2) 0.019(2) 0.0147(19) 0.0028(15) -0.0063(15) 0.0055(16)
C5 0.026(2) 0.022(2) 0.017(2) 0.0019(16) 0.0000(17) 0.0092(18)
C6 0.031(3) 0.019(2) 0.027(2) -0.0018(18) -0.0109(19) 0.0058(19)
C7 0.018(2) 0.025(2) 0.036(3) 0.0094(19) -0.0047(19) 0.0034(18)
C8 0.024(2) 0.028(2) 0.024(2) 0.0067(18) 0.0026(18) 0.0076(19)
C9 0.022(2) 0.018(2) 0.020(2) 0.0033(16) -0.0019(17) 0.0048(17)
C3 0.040(3) 0.020(2) 0.018(2) 0.0059(17) 0.0101(19) 0.015(2)
C10 0.036(5) 0.023(4) 0.016(4) 0.003(3) 0.006(4) 0.008(4)
C11 0.036(6) 0.021(4) 0.024(4) 0.006(3) 0.010(4) 0.002(4)
C12 0.053(6) 0.025(4) 0.022(4) 0.003(3) 0.015(4) 0.006(4)
C13 0.079(7) 0.031(4) 0.033(5) 0.009(3) 0.028(5) 0.008(4)
C14 0.084(8) 0.025(4) 0.038(5) 0.011(3) 0.030(5) 0.007(4)
C15 0.056(6) 0.026(4) 0.025(4) 0.005(3) 0.012(4) 0.010(4)
C103 0.040(3) 0.020(2) 0.018(2) 0.0059(17) 0.0101(19) 0.015(2)
C110 0.054(8) 0.024(5) 0.023(6) 0.017(4) 0.014(6) 0.011(5)
C111 0.063(11) 0.029(6) 0.038(7) 0.013(5) 0.024(7) 0.015(6)
C112 0.084(10) 0.037(6) 0.042(8) 0.010(5) 0.039(7) 0.013(6)
C113 0.078(10) 0.049(6) 0.041(7) 0.010(5) 0.037(7) -0.002(6)
C114 0.069(10) 0.031(5) 0.036(6) 0.009(4) 0.019(6) -0.015(6)
C115 0.052(8) 0.026(5) 0.027(6) 0.010(4) 0.010(5) 0.005(5)
C16 0.071(4) 0.029(3) 0.013(2) 0.0040(19) -0.007(2) -0.002(3)
C17 0.047(3) 0.022(2) 0.014(2) 0.0045(17) -0.007(2) 0.003(2)
C18 0.036(3) 0.020(2) 0.020(2) 0.0066(17) -0.0150(19) 0.000(2)
C19 0.026(2) 0.020(2) 0.031(2) 0.0082(18) -0.0124(19) 0.0023(18)
C20 0.036(3) 0.030(3) 0.040(3) 0.015(2) -0.020(2) -0.004(2)
C21 0.066(4) 0.034(3) 0.022(2) 0.003(2) -0.013(2) 0.020(3)
C22 0.050(3) 0.025(2) 0.022(2) 0.0061(19) -0.013(2) 0.007(2)
C23 0.039(3) 0.014(2) 0.026(2) 0.0025(17) -0.014(2) 0.0005(19)
C24 0.041(3) 0.020(2) 0.034(3) 0.0054(19) -0.019(2) 0.004(2)
C25 0.047(3) 0.029(3) 0.040(3) -0.002(2) -0.022(2) 0.013(2)
C26 0.042(3) 0.064(4) 0.027(3) 0.004(2) 0.004(2) 0.024(3)
C27 0.031(3) 0.032(2) 0.021(2) 0.0027(18) -0.0004(19) 0.012(2)
C28 0.028(2) 0.026(2) 0.017(2) 0.0062(17) -0.0017(18) 0.0077(19)
C29 0.021(2) 0.026(2) 0.014(2) 0.0041(16) -0.0089(16) 0.0044(18)
C30 0.025(2) 0.024(2) 0.020(2) 0.0030(17) -0.0087(18) 0.0034(19)
C31 0.032(3) 0.026(2) 0.028(2) -0.0031(19) -0.012(2) 0.010(2)
C32 0.051(3) 0.042(3) 0.037(3) -0.003(2) -0.005(3) 0.021(3)
C33 0.034(3) 0.023(2) 0.033(3) 0.0059(19) 0.005(2) 0.004(2)
C34 0.018(2) 0.027(2) 0.024(2) 0.0075(18) -0.0070(17) 0.0013(18)
C35 0.020(2) 0.018(2) 0.018(2) -0.0007(16) -0.0008(16) 0.0067(17)
C36 0.020(2) 0.022(2) 0.017(2) 0.0039(16) -0.0037(16) 0.0058(17)
C37 0.020(2) 0.027(2) 0.023(2) 0.0095(18) -0.0035(17) 0.0061(18)
C38 0.030(3) 0.047(3) 0.034(3) 0.025(2) -0.006(2) 0.001(2)
C39 0.101(6) 0.083(5) 0.073(5) 0.055(4) 0.038(4) 0.045(4)
C40 0.019(2) 0.027(2) 0.016(2) 0.0033(17) -0.0029(16) 0.0059(18)
C41 0.019(2) 0.023(2) 0.0144(19) -0.0003(16) 0.0002(16) 0.0091(17)
C42 0.023(2) 0.023(2) 0.017(2) 0.0015(16) -0.0048(17) 0.0055(18)
C43 0.034(3) 0.030(3) 0.032(3) 0.009(2) -0.018(2) -0.007(2)
C44 0.062(4) 0.054(4) 0.069(4) 0.036(3) -0.043(3) -0.034(3)
C45 0.023(2) 0.062(3) 0.021(2) -0.006(2) -0.002(2) 0.005(2)
C46 0.023(2) 0.032(2) 0.017(2) 0.0047(18) -0.0003(17) 0.0035(19)
C47 0.019(2) 0.024(2) 0.020(2) 0.0066(17) -0.0053(17) 0.0007(18)
C48 0.023(2) 0.018(2) 0.023(2) 0.0010(16) -0.0076(18) 0.0050(17)
C49 0.030(3) 0.038(3) 0.036(3) -0.007(2) -0.012(2) 0.016(2)
C50 0.017(2) 0.024(2) 0.023(2) 0.0022(17) -0.0007(17) 0.0063(17)
C51 0.022(2) 0.026(2) 0.022(2) 0.0061(17) -0.0022(17) 0.0079(18)
C52 0.019(2) 0.020(2) 0.018(2) 0.0043(16) -0.0027(16) 0.0022(17)
C53 0.025(2) 0.022(2) 0.022(2) -0.0032(17) -0.0038(18) 0.0115(18)
C54 0.044(3) 0.045(3) 0.028(3) 0.008(2) 0.007(2) 0.029(3)
C55 0.044(3) 0.048(3) 0.033(3) 0.002(2) -0.001(2) 0.030(3)
C56 0.025(2) 0.028(2) 0.043(3) -0.004(2) 0.001(2) 0.015(2)
C57 0.026(2) 0.028(2) 0.035(3) -0.002(2) 0.002(2) 0.010(2)
C58 0.025(2) 0.025(2) 0.023(2) -0.0039(18) -0.0042(18) 0.0093(19)
C59 0.020(2) 0.024(2) 0.0123(19) 0.0035(16) -0.0027(16) 0.0029(17)
C60 0.037(3) 0.025(2) 0.022(2) 0.0069(18) 0.0014(19) 0.012(2)
C61 0.045(3) 0.044(3) 0.024(3) 0.010(2) 0.002(2) 0.015(2)
C62 0.044(3) 0.045(3) 0.020(2) -0.001(2) 0.006(2) 0.012(2)
C63 0.037(3) 0.027(2) 0.035(3) 0.003(2) 0.008(2) 0.016(2)
C64 0.027(2) 0.026(2) 0.025(2) 0.0053(18) 0.0020(19) 0.0084(19)
C65 0.106(6) 0.111(6) 0.080(5) 0.059(4) 0.014(4) 0.055(5)
C66 0.096(6) 0.162(7) 0.114(7) 0.098(6) 0.014(5) 0.058(6)
C67 0.097(7) 0.146(7) 0.111(8) 0.080(6) -0.019(5) 0.029(6)
C68 0.121(7) 0.140(7) 0.099(7) 0.069(6) -0.021(5) 0.062(5)
C69 0.114(6) 0.155(7) 0.079(5) 0.066(5) 0.005(5) 0.092(6)
C70 0.076(5) 0.130(6) 0.088(5) 0.076(5) 0.002(4) 0.037(5)
C71 0.246(14) 0.133(8) 0.143(10) 0.032(7) -0.026(9) 0.100(9)
C72 0.023(6) 0.045(6) 0.038(6) 0.005(5) 0.001(5) 0.009(5)
C73 0.037(7) 0.043(6) 0.041(6) 0.007(5) 0.009(5) 0.009(6)
C74 0.058(9) 0.043(7) 0.049(8) 0.012(6) 0.003(6) 0.015(7)
C75 0.067(9) 0.046(7) 0.053(7) -0.007(5) 0.002(7) 0.026(7)
C76 0.046(8) 0.055(7) 0.054(7) -0.007(5) 0.012(6) 0.021(7)
C77 0.041(7) 0.041(6) 0.036(6) -0.002(4) 0.014(5) 0.011(6)
C78 0.037(6) 0.052(6) 0.054(7) 0.028(5) 0.018(5) 0.015(5)
C79 0.058(7) 0.056(6) 0.061(5) 0.028(5) 0.022(5) 0.019(5)
C80 0.064(9) 0.067(8) 0.071(7) 0.035(6) 0.020(6) 0.025(7)
C81 0.061(7) 0.056(7) 0.073(6) 0.024(6) 0.018(5) 0.018(6)
C82 0.060(7) 0.060(9) 0.074(7) 0.014(7) 0.026(6) 0.014(7)
C83 0.048(6) 0.068(7) 0.061(6) 0.004(5) 0.016(5) 0.002(5)
C84 0.033(7) 0.060(8) 0.065(6) 0.020(6) 0.016(5) 0.003(6)
C85 0.089(12) 0.084(14) 0.074(9) 0.021(9) 0.029(9) 0.033(9)

loop_
_atom_type_symbol
_atom_type_description
_atom_type_scat_dispersion_real
_atom_type_scat_dispersion_imag
_atom_type_scat_source
C C 0.0033 0.0016 'International Tables Vol C Tables 4.2.6.8 and 6.1.1.4'
H H 0.0000 0.0000 'International Tables Vol C Tables 4.2.6.8 and 6.1.1.4'
O O 0.0106 0.0060 'International Tables Vol C Tables 4.2.6.8 and 6.1.1.4'
Pd Pd -0.9988 1.0072 'International Tables Vol C Tables 4.2.6.8 and 6.1.1.4'

loop_
_geom_angle_atom_site_label_1
_geom_angle_atom_site_label_2
_geom_angle_atom_site_label_3
_geom_angle
O3 Pd1 O2 176.75(13)
O3 Pd1 O1 85.61(11)
O2 Pd1 O1 94.62(11)
O3 Pd1 O4 93.38(12)
O2 Pd1 O4 86.40(12)
O1 Pd1 O4 178.97(11)
O7 Pd2 O8 92.99(12)
O7 Pd2 O5 85.31(12)
O8 Pd2 O5 177.92(12)
O7 Pd2 O6 177.39(14)
O8 Pd2 O6 87.79(12)
O5 Pd2 O6 93.96(12)
O12 Pd3 O10 85.24(12)
O12 Pd3 O11 93.84(11)
O10 Pd3 O11 178.88(12)
O12 Pd3 O9 178.21(11)
O10 Pd3 O9 92.99(11)
O11 Pd3 O9 87.93(10)
O13 Pd4 O14 93.80(11)
O13 Pd4 O15 84.55(11)
O14 Pd4 O15 178.12(11)
O13 Pd4 O16 177.65(12)
O14 Pd4 O16 87.43(11)
O15 Pd4 O16 94.26(11)
C1 O1 Pd1 123.3(3)
C103 O2 Pd1 123.6(3)
C3 O2 Pd1 123.6(3)
C17 O3 Pd1 123.9(3)
C19 O4 Pd1 123.9(3)
C22 O5 Pd2 124.2(3)
C24 O6 Pd2 124.0(3)
C28 O7 Pd2 125.6(3)
C30 O8 Pd2 124.6(3)
C35 O9 Pd3 124.6(2)
C37 O10 Pd3 125.5(3)
C41 O11 Pd3 123.9(3)
C43 O12 Pd3 124.3(3)
C46 O13 Pd4 124.3(3)
C48 O14 Pd4 124.1(3)
C50 O15 Pd4 123.7(3)
C52 O16 Pd4 122.0(3)
O1 C1 C2 125.9(4)
O1 C1 C4 113.4(3)
C2 C1 C4 120.7(3)
C1 C2 C103 126.7(4)
C1 C2 C3 126.7(4)
C1 C2 H2 116.7
C3 C2 H2 116.7
C9 C4 C5 118.8(4)
C9 C4 C1 118.3(3)
C5 C4 C1 122.9(4)
C6 C5 C4 119.4(4)
C6 C5 H5 120.3
C4 C5 H5 120.3
C7 C6 C5 121.4(4)
C7 C6 H6 119.3
C5 C6 H6 119.3
C6 C7 C8 119.6(4)
C6 C7 H7 120.2
C8 C7 H7 120.2
C9 C8 C7 119.4(4)
C9 C8 H8 120.3
C7 C8 H8 120.3
C8 C9 C4 121.4(4)
C8 C9 H9 119.3
C4 C9 H9 119.3
O2 C3 C2 125.5(4)
O2 C3 C10 116.6(5)
C2 C3 C10 117.7(5)
C11 C10 C15 120.2(8)
C11 C10 C3 120.8(8)
C15 C10 C3 119.0(7)
C12 C11 C10 118.7(9)
C12 C11 H11 120.7
C10 C11 H11 120.7
C13 C12 C11 121.5(8)
C13 C12 H12 119.2
C11 C12 H12 119.2
C12 C13 C14 120.0(8)
C12 C13 H13 120.0
C14 C13 H13 120.0
C15 C14 C13 119.3(8)
C15 C14 H14 120.3
C13 C14 H14 120.3
C14 C15 C10 120.1(7)
C14 C15 H15 120.0
C10 C15 H15 120.0
O2 C103 C2 125.5(4)
O2 C103 C110 107.8(7)
C2 C103 C110 126.1(7)
C111 C110 C115 117.7(11)
C111 C110 C103 122.0(11)
C115 C110 C103 120.3(11)
C112 C111 C110 120.1(14)
C112 C111 H111 119.9
C110 C111 H111 119.9
C113 C112 C111 122.1(13)
C113 C112 H112 118.9
C111 C112 H112 118.9
C112 C113 C114 118.9(12)
C112 C113 H113 120.6
C114 C113 H113 120.6
C115 C114 C113 120.2(11)
C115 C114 H114 119.9
C113 C114 H114 119.9
C114 C115 C110 120.9(10)
C114 C115 H115 119.6
C110 C115 H115 119.6
C17 C16 H16A 109.5
C17 C16 H16B 109.5
H16A C16 H16B 109.5
C17 C16 H16C 109.5
H16A C16 H16C 109.5
H16B C16 H16C 109.5
O3 C17 C18 126.4(4)
O3 C17 C16 112.8(4)
C18 C17 C16 120.8(4)
C19 C18 C17 124.0(4)
C19 C18 C23 118.0(4)
C17 C18 C23 118.0(4)
O4 C19 C18 126.6(4)
O4 C19 C20 113.3(4)
C18 C19 C20 120.1(4)
C19 C20 H20A 109.5
C19 C20 H20B 109.5
H20A C20 H20B 109.5
C19 C20 H20C 109.5
H20A C20 H20C 109.5
H20B C20 H20C 109.5
C22 C21 H21A 109.5
C22 C21 H21B 109.5
H21A C21 H21B 109.5
C22 C21 H21C 109.5
H21A C21 H21C 109.5
H21B C21 H21C 109.5
O5 C22 C23 126.4(4)
O5 C22 C21 112.4(4)
C23 C22 C21 121.2(4)
C24 C23 C22 124.4(4)
C24 C23 C18 118.8(4)
C22 C23 C18 116.8(4)
O6 C24 C23 127.0(4)
O6 C24 C25 113.4(4)
C23 C24 C25 119.6(4)
C24 C25 H25A 109.5
C24 C25 H25B 109.5
H25A C25 H25B 109.5
C24 C25 H25C 109.5
H25A C25 H25C 109.5
H25B C25 H25C 109.5
C27 C26 H26A 109.5
C27 C26 H26B 109.5
H26A C26 H26B 109.5
C27 C26 H26C 109.5
H26A C26 H26C 109.5
H26B C26 H26C 109.5
C28 C27 C26 112.3(4)
C28 C27 H27A 109.1
C26 C27 H27A 109.1
C28 C27 H27B 109.1
C26 C27 H27B 109.1
H27A C27 H27B 107.9
O7 C28 C29 126.5(4)
O7 C28 C27 112.0(4)
C29 C28 C27 121.5(3)
C30 C29 C28 123.2(4)
C30 C29 C36 119.2(4)
C28 C29 C36 117.6(4)
O8 C30 C29 127.0(4)
O8 C30 C31 111.5(4)
C29 C30 C31 121.5(4)
C32 C31 C30 112.6(4)
C32 C31 H31A 109.1
C30 C31 H31A 109.1
C32 C31 H31B 109.1
C30 C31 H31B 109.1
H31A C31 H31B 107.8
C31 C32 H32A 109.5
C31 C32 H32B 109.5
H32A C32 H32B 109.5
C31 C32 H32C 109.5
H32A C32 H32C 109.5
H32B C32 H32C 109.5
C34 C33 H33A 109.5
C34 C33 H33B 109.5
H33A C33 H33B 109.5
C34 C33 H33C 109.5
H33A C33 H33C 109.5
H33B C33 H33C 109.5
C35 C34 C33 113.0(3)
C35 C34 H34A 109.0
C33 C34 H34A 109.0
C35 C34 H34B 109.0
C33 C34 H34B 109.0
H34A C34 H34B 107.8
O9 C35 C36 126.9(4)
O9 C35 C34 112.0(3)
C36 C35 C34 121.1(3)
C35 C36 C37 123.4(3)
C35 C36 C29 119.5(4)
C37 C36 C29 117.1(3)
O10 C37 C36 126.4(4)
O10 C37 C38 111.6(4)
C36 C37 C38 122.0(4)
C39 C38 C37 112.8(4)
C39 C38 H38A 109.0
C37 C38 H38A 109.0
C39 C38 H38B 109.0
C37 C38 H38B 109.0
H38A C38 H38B 107.8
C38 C39 H39A 109.5
C38 C39 H39B 109.5
H39A C39 H39B 109.5
C38 C39 H39C 109.5
H39A C39 H39C 109.5
H39B C39 H39C 109.5
C41 C40 H40A 109.5
C41 C40 H40B 109.5
H40A C40 H40B 109.5
C41 C40 H40C 109.5
H40A C40 H40C 109.5
H40B C40 H40C 109.5
O11 C41 C42 126.4(4)
O11 C41 C40 113.5(3)
C42 C41 C40 120.0(3)
C43 C42 C41 124.3(4)
C43 C42 C47 118.5(4)
C41 C42 C47 117.1(4)
O12 C43 C42 126.8(4)
O12 C43 C44 112.3(4)
C42 C43 C44 120.9(4)
C43 C44 H44A 109.5
C43 C44 H44B 109.5
H44A C44 H44B 109.5
C43 C44 H44C 109.5
H44A C44 H44C 109.5
H44B C44 H44C 109.5
C46 C45 H45A 109.5
C46 C45 H45B 109.5
H45A C45 H45B 109.5
C46 C45 H45C 109.5
H45A C45 H45C 109.5
H45B C45 H45C 109.5
O13 C46 C47 126.8(4)
O13 C46 C45 112.5(4)
C47 C46 C45 120.7(4)
C46 C47 C48 124.0(4)
C46 C47 C42 117.5(4)
C48 C47 C42 118.5(4)
O14 C48 C47 126.5(4)
O14 C48 C49 113.2(4)
C47 C48 C49 120.2(4)
C48 C49 H49A 109.5
C48 C49 H49B 109.5
H49A C49 H49B 109.5
C48 C49 H49C 109.5
H49A C49 H49C 109.5
H49B C49 H49C 109.5
O15 C50 C51 125.6(4)
O15 C50 C53 115.3(4)
C51 C50 C53 118.9(4)
C52 C51 C50 126.1(4)
C52 C51 H51 116.9
C50 C51 H51 116.9
O16 C52 C51 126.5(4)
O16 C52 C59 115.1(4)
C51 C52 C59 118.3(3)
C58 C53 C54 118.4(4)
C58 C53 C50 118.5(4)
C54 C53 C50 123.1(4)
C55 C54 C53 120.3(5)
C55 C54 H54 119.8
C53 C54 H54 119.8
C56 C55 C54 120.5(5)
C56 C55 H55 119.7
C54 C55 H55 119.7
C55 C56 C57 119.7(4)
C55 C56 H56 120.2
C57 C56 H56 120.2
C58 C57 C56 119.0(5)
C58 C57 H57 120.5
C56 C57 H57 120.5
C57 C58 C53 122.0(4)
C57 C58 H58 119.0
C53 C58 H58 119.0
C64 C59 C60 119.3(4)
C64 C59 C52 119.8(4)
C60 C59 C52 120.9(4)
C61 C60 C59 120.2(4)
C61 C60 H60 119.9
C59 C60 H60 119.9
C62 C61 C60 120.2(4)
C62 C61 H61 119.9
C60 C61 H61 119.9
C61 C62 C63 120.0(4)
C61 C62 H62 120.0
C63 C62 H62 120.0
C64 C63 C62 120.8(4)
C64 C63 H63 119.6
C62 C63 H63 119.6
C63 C64 C59 119.5(4)
C63 C64 H64 120.2
C59 C64 H64 120.2
C66 C65 C70 118.1(9)
C66 C65 C71 118.5(10)
C70 C65 C71 123.4(9)
C67 C66 C65 122.9(10)
C67 C66 H66 118.6
C65 C66 H66 118.6
C66 C67 C68 124.1(11)
C66 C67 H67 117.9
C68 C67 H67 117.9
C67 C68 C69 116.8(10)
C67 C68 H68 121.6
C69 C68 H68 121.6
C68 C69 C70 118.0(9)
C68 C69 H69 121.0
C70 C69 H69 121.0
C65 C70 C69 120.0(8)
C65 C70 H70 120.0
C69 C70 H70 120.0
C65 C71 H71A 109.5
C65 C71 H71B 109.5
H71A C71 H71B 109.5
C65 C71 H71C 109.5
H71A C71 H71C 109.5
H71B C71 H71C 109.5
C73 C72 C77 118.0(11)
C73 C72 C78 123.3(11)
C77 C72 C78 118.6(11)
C72 C73 C74 121.3(10)
C72 C73 H73 119.4
C74 C73 H73 119.4
C75 C74 C73 123.3(13)
C75 C74 H74 118.4
C73 C74 H74 118.4
C74 C75 C76 115.8(12)
C74 C75 H75 122.1
C76 C75 H75 122.1
C75 C76 C77 121.3(11)
C75 C76 H76 119.3
C77 C76 H76 119.3
C72 C77 C76 120.3(12)
C72 C77 H77 119.9
C76 C77 H77 119.9
C72 C78 H78A 109.5
C72 C78 H78B 109.5
H78A C78 H78B 109.5
C72 C78 H78C 109.5
H78A C78 H78C 109.5
H78B C78 H78C 109.5
C80 C79 C84 119.6(12)
C80 C79 C85 115.8(13)
C84 C79 C85 124.4(14)
C79 C80 C81 119.3(14)
C79 C80 H80 120.4
C81 C80 H80 120.4
C82 C81 C80 122.2(15)
C82 C81 H81 118.9
C80 C81 H81 118.9
C81 C82 C83 121.4(14)
C81 C82 H82 119.3
C83 C82 H82 119.3
C82 C83 C84 114.3(13)
C82 C83 H83 122.8
C84 C83 H83 122.8
C79 C84 C83 122.0(13)
C79 C84 H84 119.0
C83 C84 H84 119.0
C79 C85 H85A 109.5
C79 C85 H85B 109.5
H85A C85 H85B 109.5
C79 C85 H85C 109.5
H85A C85 H85C 109.5
H85B C85 H85C 109.5

loop_
_geom_bond_atom_site_label_1
_geom_bond_atom_site_label_2
_geom_bond_distance
Pd1 O3 1.963(3)
Pd1 O2 1.968(3)
Pd1 O1 1.970(3)
Pd1 O4 1.972(3)
Pd2 O7 1.957(3)
Pd2 O8 1.970(3)
Pd2 O5 1.971(3)
Pd2 O6 1.976(3)
Pd3 O12 1.960(3)
Pd3 O10 1.966(3)
Pd3 O11 1.969(3)
Pd3 O9 1.981(2)
Pd4 O13 1.961(3)
Pd4 O14 1.965(3)
Pd4 O15 1.970(3)
Pd4 O16 1.990(3)
O1 C1 1.283(4)
O2 C103 1.282(5)
O2 C3 1.282(5)
O3 C17 1.279(5)
O4 C19 1.276(5)
O5 C22 1.288(5)
O6 C24 1.276(5)
O7 C28 1.272(5)
O8 C30 1.281(5)
O9 C35 1.282(4)
O10 C37 1.280(5)
O11 C41 1.280(4)
O12 C43 1.282(5)
O13 C46 1.282(5)
O14 C48 1.286(4)
O15 C50 1.276(5)
O16 C52 1.281(4)
C1 C2 1.388(6)
C1 C4 1.485(5)
C2 C103 1.397(6)
C2 C3 1.397(6)
C2 H2 0.9500
C4 C9 1.393(6)
C4 C5 1.396(5)
C5 C6 1.382(6)
C5 H5 0.9500
C6 C7 1.379(6)
C6 H6 0.9500
C7 C8 1.389(6)
C7 H7 0.9500
C8 C9 1.379(6)
C8 H8 0.9500
C9 H9 0.9500
C3 C10 1.495(9)
C10 C11 1.381(9)
C10 C15 1.383(10)
C11 C12 1.371(10)
C11 H11 0.9500
C12 C13 1.361(10)
C12 H12 0.9500
C13 C14 1.383(10)
C13 H13 0.9500
C14 C15 1.376(10)
C14 H14 0.9500
C15 H15 0.9500
C103 C110 1.509(12)
C110 C111 1.381(13)
C110 C115 1.396(13)
C111 C112 1.372(13)
C111 H111 0.9500
C112 C113 1.349(14)
C112 H112 0.9500
C113 C114 1.374(14)
C113 H113 0.9500
C114 C115 1.374(13)
C114 H114 0.9500
C115 H115 0.9500
C16 C17 1.498(6)
C16 H16A 0.9800
C16 H16B 0.9800
C16 H16C 0.9800
C17 C18 1.407(6)
C18 C19 1.403(6)
C18 C23 1.507(5)
C19 C20 1.507(6)
C20 H20A 0.9800
C20 H20B 0.9800
C20 H20C 0.9800
C21 C22 1.503(6)
C21 H21A 0.9800
C21 H21B 0.9800
C21 H21C 0.9800
C22 C23 1.408(7)
C23 C24 1.405(7)
C24 C25 1.499(6)
C25 H25A 0.9800
C25 H25B 0.9800
C25 H25C 0.9800
C26 C27 1.518(6)
C26 H26A 0.9800
C26 H26B 0.9800
C26 H26C 0.9800
C27 C28 1.515(6)
C27 H27A 0.9900
C27 H27B 0.9900
C28 C29 1.411(6)
C29 C30 1.403(6)
C29 C36 1.504(5)
C30 C31 1.515(6)
C31 C32 1.501(7)
C31 H31A 0.9900
C31 H31B 0.9900
C32 H32A 0.9800
C32 H32B 0.9800
C32 H32C 0.9800
C33 C34 1.518(6)
C33 H33A 0.9800
C33 H33B 0.9800
C33 H33C 0.9800
C34 C35 1.506(5)
C34 H34A 0.9900
C34 H34B 0.9900
C35 C36 1.412(5)
C36 C37 1.415(6)
C37 C38 1.498(6)
C38 C39 1.447(8)
C38 H38A 0.9900
C38 H38B 0.9900
C39 H39A 0.9800
C39 H39B 0.9800
C39 H39C 0.9800
C40 C41 1.501(5)
C40 H40A 0.9800
C40 H40B 0.9800
C40 H40C 0.9800
C41 C42 1.411(6)
C42 C43 1.390(6)
C42 C47 1.508(5)
C43 C44 1.508(7)
C44 H44A 0.9800
C44 H44B 0.9800
C44 H44C 0.9800
C45 C46 1.510(6)
C45 H45A 0.9800
C45 H45B 0.9800
C45 H45C 0.9800
C46 C47 1.393(6)
C47 C48 1.415(6)
C48 C49 1.506(6)
C49 H49A 0.9800
C49 H49B 0.9800
C49 H49C 0.9800
C50 C51 1.398(6)
C50 C53 1.479(6)
C51 C52 1.392(6)
C51 H51 0.9500
C52 C59 1.489(5)
C53 C58 1.380(6)
C53 C54 1.383(6)
C54 C55 1.380(6)
C54 H54 0.9500
C55 C56 1.380(7)
C55 H55 0.9500
C56 C57 1.387(6)
C56 H56 0.9500
C57 C58 1.375(6)
C57 H57 0.9500
C58 H58 0.9500
C59 C64 1.391(6)
C59 C60 1.392(5)
C60 C61 1.382(6)
C60 H60 0.9500
C61 C62 1.368(7)
C61 H61 0.9500
C62 C63 1.380(6)
C62 H62 0.9500
C63 C64 1.377(6)
C63 H63 0.9500
C64 H64 0.9500
C65 C66 1.353(10)
C65 C70 1.391(10)
C65 C71 1.533(10)
C66 C67 1.333(11)
C66 H66 0.9500
C67 C68 1.353(11)
C67 H67 0.9500
C68 C69 1.437(11)
C68 H68 0.9500
C69 C70 1.455(10)
C69 H69 0.9500
C70 H70 0.9500
C71 H71A 0.9800
C71 H71B 0.9800
C71 H71C 0.9800
C72 C73 1.371(13)
C72 C77 1.387(12)
C72 C78 1.486(13)
C73 C74 1.394(14)
C73 H73 0.9500
C74 C75 1.371(14)
C74 H74 0.9500
C75 C76 1.409(15)
C75 H75 0.9500
C76 C77 1.428(13)
C76 H76 0.9500
C77 H77 0.9500
C78 H78A 0.9800
C78 H78B 0.9800
C78 H78C 0.9800
C79 C80 1.361(15)
C79 C84 1.363(14)
C79 C85 1.500(14)
C80 C81 1.372(14)
C80 H80 0.9500
C81 C82 1.339(16)
C81 H81 0.9500
C82 C83 1.411(16)
C82 H82 0.9500
C83 C84 1.442(14)
C83 H83 0.9500
C84 H84 0.9500
C85 H85A 0.9800
C85 H85B 0.9800
C85 H85C 0.9800

loop_
_geom_torsion_atom_site_label_1
_geom_torsion_atom_site_label_2
_geom_torsion_atom_site_label_3
_geom_torsion_atom_site_label_4
_geom_torsion
Pd1 O1 C1 C2 -2.7(5)
Pd1 O1 C1 C4 176.4(2)
O1 C1 C2 C103 5.5(7)
C4 C1 C2 C103 -173.5(4)
O1 C1 C2 C3 5.5(7)
C4 C1 C2 C3 -173.5(4)
O1 C1 C4 C9 -29.7(5)
C2 C1 C4 C9 149.4(4)
O1 C1 C4 C5 149.8(4)
C2 C1 C4 C5 -31.1(6)
C9 C4 C5 C6 1.1(6)
C1 C4 C5 C6 -178.3(4)
C4 C5 C6 C7 -0.9(6)
C5 C6 C7 C8 0.0(6)
C6 C7 C8 C9 0.7(6)
C7 C8 C9 C4 -0.4(6)
C5 C4 C9 C8 -0.5(6)
C1 C4 C9 C8 179.0(4)
Pd1 O2 C3 C2 -5.8(6)
Pd1 O2 C3 C10 179.6(4)
C1 C2 C3 O2 -0.7(7)
C1 C2 C3 C10 173.9(5)
O2 C3 C10 C11 -147.3(7)
C2 C3 C10 C11 37.7(9)
O2 C3 C10 C15 33.3(9)
C2 C3 C10 C15 -141.7(7)
C15 C10 C11 C12 -5.9(14)
C3 C10 C11 C12 174.7(9)
C10 C11 C12 C13 3.4(16)
C11 C12 C13 C14 0.9(17)
C12 C13 C14 C15 -2.6(17)
C13 C14 C15 C10 0.1(16)
C11 C10 C15 C14 4.2(14)
C3 C10 C15 C14 -176.3(8)
Pd1 O2 C103 C2 -5.8(6)
Pd1 O2 C103 C110 165.4(5)
C1 C2 C103 O2 -0.7(7)
C1 C2 C103 C110 -170.2(6)
O2 C103 C110 C111 -153.2(11)
C2 C103 C110 C111 17.9(12)
O2 C103 C110 C115 26.0(11)
C2 C103 C110 C115 -162.9(9)
C115 C110 C111 C112 0(2)
C103 C110 C111 C112 179.1(15)
C110 C111 C112 C113 2(3)
C111 C112 C113 C114 -3(3)
C112 C113 C114 C115 2(3)
C113 C114 C115 C110 1(2)
C111 C110 C115 C114 -1.3(19)
C103 C110 C115 C114 179.4(12)
Pd1 O3 C17 C18 -9.7(7)
Pd1 O3 C17 C16 170.4(3)
O3 C17 C18 C19 -3.4(8)
C16 C17 C18 C19 176.5(5)
O3 C17 C18 C23 177.1(4)
C16 C17 C18 C23 -3.0(7)
Pd1 O4 C19 C18 2.1(6)
Pd1 O4 C19 C20 -177.4(3)
C17 C18 C19 O4 7.6(8)
C23 C18 C19 O4 -172.8(4)
C17 C18 C19 C20 -172.9(4)
C23 C18 C19 C20 6.6(7)
Pd2 O5 C22 C23 0.5(7)
Pd2 O5 C22 C21 -179.0(3)
O5 C22 C23 C24 0.5(8)
C21 C22 C23 C24 179.9(5)
O5 C22 C23 C18 -178.3(5)
C21 C22 C23 C18 1.1(7)
C19 C18 C23 C24 -96.4(6)
C17 C18 C23 C24 83.1(6)
C19 C18 C23 C22 82.4(5)
C17 C18 C23 C22 -98.1(6)
Pd2 O6 C24 C23 -2.6(7)
Pd2 O6 C24 C25 175.5(3)
C22 C23 C24 O6 0.7(8)
C18 C23 C24 O6 179.5(5)
C22 C23 C24 C25 -177.3(5)
C18 C23 C24 C25 1.4(7)
Pd2 O7 C28 C29 -3.1(6)
Pd2 O7 C28 C27 178.3(3)
C26 C27 C28 O7 -33.8(5)
C26 C27 C28 C29 147.4(4)
O7 C28 C29 C30 3.7(7)
C27 C28 C29 C30 -177.8(4)
O7 C28 C29 C36 -176.9(4)
C27 C28 C29 C36 1.7(6)
Pd2 O8 C30 C29 -2.5(7)
Pd2 O8 C30 C31 177.4(3)
C28 C29 C30 O8 -0.6(7)
C36 C29 C30 O8 179.9(4)
C28 C29 C30 C31 179.6(4)
C36 C29 C30 C31 0.1(6)
O8 C30 C31 C32 -75.0(5)
C29 C30 C31 C32 104.8(5)
Pd3 O9 C35 C36 0.2(6)
Pd3 O9 C35 C34 -179.5(2)
C33 C34 C35 O9 58.3(5)
C33 C34 C35 C36 -121.3(4)
O9 C35 C36 C37 2.3(7)
C34 C35 C36 C37 -178.1(4)
O9 C35 C36 C29 -176.2(4)
C34 C35 C36 C29 3.5(6)
C30 C29 C36 C35 -95.2(5)
C28 C29 C36 C35 85.3(5)
C30 C29 C36 C37 86.2(5)
C28 C29 C36 C37 -93.3(5)
Pd3 O10 C37 C36 -3.7(6)
Pd3 O10 C37 C38 176.7(3)
C35 C36 C37 O10 -0.4(7)
C29 C36 C37 O10 178.2(4)
C35 C36 C37 C38 179.2(4)
C29 C36 C37 C38 -2.3(6)
O10 C37 C38 C39 -80.1(6)
C36 C37 C38 C39 100.3(6)
Pd3 O11 C41 C42 -7.1(5)
Pd3 O11 C41 C40 172.3(2)
O11 C41 C42 C43 2.5(7)
C40 C41 C42 C43 -176.9(4)
O11 C41 C42 C47 -179.3(4)
C40 C41 C42 C47 1.3(6)
Pd3 O12 C43 C42 -1.5(8)
Pd3 O12 C43 C44 177.4(4)
C41 C42 C43 O12 2.4(8)
C47 C42 C43 O12 -175.9(5)
C41 C42 C43 C44 -176.4(5)
C47 C42 C43 C44 5.3(8)
Pd4 O13 C46 C47 -7.4(6)
Pd4 O13 C46 C45 172.7(3)
O13 C46 C47 C48 1.0(7)
C45 C46 C47 C48 -179.2(4)
O13 C46 C47 C42 -179.0(4)
C45 C46 C47 C42 0.8(6)
C43 C42 C47 C46 85.2(5)
C41 C42 C47 C46 -93.2(5)
C43 C42 C47 C48 -94.8(5)
C41 C42 C47 C48 86.8(5)
Pd4 O14 C48 C47 -0.5(6)
Pd4 O14 C48 C49 -178.8(3)
C46 C47 C48 O14 3.5(7)
C42 C47 C48 O14 -176.5(4)
C46 C47 C48 C49 -178.4(4)
C42 C47 C48 C49 1.7(6)
Pd4 O15 C50 C51 -0.7(6)
Pd4 O15 C50 C53 173.7(3)
O15 C50 C51 C52 10.2(7)
C53 C50 C51 C52 -163.9(4)
Pd4 O16 C52 C51 -9.2(5)
Pd4 O16 C52 C59 175.3(2)
C50 C51 C52 O16 -4.5(7)
C50 C51 C52 C59 170.9(4)
O15 C50 C53 C58 -33.8(5)
C51 C50 C53 C58 140.9(4)
O15 C50 C53 C54 149.8(4)
C51 C50 C53 C54 -35.5(6)
C58 C53 C54 C55 0.0(7)
C50 C53 C54 C55 176.4(4)
C53 C54 C55 C56 -1.9(7)
C54 C55 C56 C57 1.9(7)
C55 C56 C57 C58 0.0(6)
C56 C57 C58 C53 -1.9(6)
C54 C53 C58 C57 1.9(6)
C50 C53 C58 C57 -174.7(4)
O16 C52 C59 C64 33.0(5)
C51 C52 C59 C64 -142.9(4)
O16 C52 C59 C60 -147.1(4)
C51 C52 C59 C60 37.0(6)
C64 C59 C60 C61 0.2(7)
C52 C59 C60 C61 -179.7(4)
C59 C60 C61 C62 0.5(7)
C60 C61 C62 C63 0.2(8)
C61 C62 C63 C64 -1.6(8)
C62 C63 C64 C59 2.3(7)
C60 C59 C64 C63 -1.6(6)
C52 C59 C64 C63 178.3(4)
C70 C65 C66 C67 -1.4(12)
C71 C65 C66 C67 -178.7(8)
C65 C66 C67 C68 -0.5(15)
C66 C67 C68 C69 2.7(13)
C67 C68 C69 C70 -2.9(10)
C66 C65 C70 C69 0.9(10)
C71 C65 C70 C69 178.2(7)
C68 C69 C70 C65 1.2(10)
C77 C72 C73 C74 2(2)
C78 C72 C73 C74 -180.0(14)
C72 C73 C74 C75 0(3)
C73 C74 C75 C76 -2(2)
C74 C75 C76 C77 3(2)
C73 C72 C77 C76 -1(2)
C78 C72 C77 C76 -179.4(13)
C75 C76 C77 C72 -1(2)
C84 C79 C80 C81 9(4)
C85 C79 C80 C81 -175(2)
C79 C80 C81 C82 -7(4)
C80 C81 C82 C83 6(4)
C81 C82 C83 C84 -7(3)
C80 C79 C84 C83 -11(4)
C85 C79 C84 C83 173(2)
C82 C83 C84 C79 10(3)
